data_1520909
loop_
_publ_author_name
'Bronger, W.'
'Schmitz, D.'
'Donike, A.'

_publ_section_title
;
 K3 Sb Se3, Rb3 Sb Se3 und Cs3 Sb Se3 - Synthese und Kristallstruktur
;
_journal_name_full 'Zeitschrift fuer Anorganische und Allgemeine Chemie'
_journal_page_first 435
_journal_page_last 437
_journal_volume 625
_journal_year 1999
_chemical_formula_sum 'Cs3 Sb Se3'
_space_group_IT_number 198
_symmetry_space_group_name_Hall 'P 2ac 2ab 3'
_symmetry_space_group_name_H-M 'P 21 3'
_cell_angle_alpha 90
_cell_angle_beta 90
_cell_angle_gamma 90
_cell_formula_units_Z 4
_cell_length_a 10.592
_cell_length_b 10.592
_cell_length_c 10.592
_cell_volume 1188.321
_citation_journal_id_ASTM ZAACAB
_cod_data_source_file Bronger_ZAACAB_1999_879.cif
_cod_data_source_block Cs3Sb1Se3
_cod_original_formula_sum 'Cs3 Sb1 Se3'
_cod_database_code 1520909

loop_
_symmetry_equiv_pos_as_xyz
x,y,z
-x+1/2,-y,z+1/2
x+1/2,-y+1/2,-z
-x,y+1/2,-z+1/2
z,x,y
-z+1/2,-x,y+1/2
z+1/2,-x+1/2,-y
-z,x+1/2,-y+1/2
y,z,x
y+1/2,-z+1/2,-x
-y,z+1/2,-x+1/2
-y+1/2,-z,x+1/2

loop_
_atom_site_label
_atom_site_type_symbol
_atom_site_fract_x
_atom_site_fract_y
_atom_site_fract_z
_atom_site_occupancy
_atom_site_U_iso_or_equiv
Cs1 Cs+1 0.3142 0.3142 0.3142 1 0.0
Se1 Se-2 0.203 0.5969 0.4926 1 0.0
Cs2 Cs+1 0.5722 0.5722 0.5722 1 0.0
Sb1 Sb+3 0.0269 0.0269 0.0269 1 0.0
Cs3 Cs+1 0.811 0.811 0.811 1 0.0
